data_1010931
loop_
_publ_author_name
'Shimura, Shigetaka'

_publ_section_title
;
 A Study on the Structure of Cementite
;
_journal_coden_ASTM PIATA8
_journal_issue 7
_journal_name_full 'Proceedings of the Imperial Academy (Tokyo)'
_journal_page_first 269
_journal_page_last 271
_journal_paper_doi 10.2183/pjab1912.6.269
_journal_volume 6
_journal_year 1930
_chemical_compound_source synthetic
_chemical_formula_structural 'Fe3 C'
_chemical_formula_sum 'C Fe3'
_chemical_name_mineral Cohenite
_chemical_name_systematic 'Iron carbide (3/1)'
_space_group_IT_number 62
_symmetry_cell_setting orthorhombic
_symmetry_Int_Tables_number 62
_symmetry_space_group_name_Hall '-P 2ac 2n (z,x,y+1/4)'
_symmetry_space_group_name_H-M 'P n m a (c,a-1/4,b)'
_cell_angle_alpha 90
_cell_angle_beta 90
_cell_angle_gamma 90
_cell_formula_units_Z 4
_cell_length_a 4.511
_cell_length_b 5.047
_cell_length_c 6.738
_cell_volume 153.404
_database_code_amcsd 0017653
_exptl_crystal_density_diffrn 7.775
_cod_original_sg_symbol_H-M 'P b n m S'
_cod_original_formula_sum 'Fe3 C'
_cod_database_code 1010931

loop_
_space_group_symop_id
_space_group_symop_operation_xyz
1 x,y,z
2 1/2-x,1/2+y,-z
3 -x,-y,1/2+z
4 1/2+x,1/2-y,1/2-z
5 -x,-y,1/2-z
6 1/2+x,1/2-y,1/2+z
7 x,y,-z
8 1/2-x,1/2+y,z

loop_
_atom_site_label
_atom_site_type_symbol
_atom_site_symmetry_multiplicity
_atom_site_Wyckoff_symbol
_atom_site_fract_x
_atom_site_fract_y
_atom_site_fract_z
_atom_site_occupancy
_atom_site_attached_hydrogens
_atom_site_calc_flag
Fe1 Fe0 4 c 0.205 0.1987 0. 1. 0 d
Fe2 Fe0 8 d 0.055 0.4325 0.3156 1. 0 d
C1 C0 4 c 0.181 0.415 0. 1. 0 d

loop_
_atom_type_symbol
_atom_type_oxidation_number
Fe0 0.000
C0 0.000

loop_
_cod_related_entry_id
_cod_related_entry_database
_cod_related_entry_code
1 AMCSD 0017653
